data_2216712
loop_
_publ_author_name
'Huaping Zhang'
'Don VanDerveer'
'Xi Wang'
'Feng Chen'
'Michael J. Wargovich'

_publ_section_title
;
 1,3,7-Trideacetylkhivorin
;
_journal_coeditor_code PK2059
_journal_issue 12
_journal_name_full 'Acta Crystallographica Section E'
_journal_page_first o4599
_journal_page_last o4599
_journal_paper_doi 10.1107/S1600536807055110
_journal_volume 63
_journal_year 2007
_chemical_formula_iupac 'C26 H36 O7'
_chemical_formula_moiety 'C26 H36 O7'
_chemical_formula_sum 'C26 H36 O7'
_chemical_formula_weight 460.55
_chemical_name_common
;
1,3,7-trideacetylkhivorin
;
_chemical_name_systematic
;
14,15\b:21,23-diepoxy-1\a,3\a,7\a-trihydroxy-4,4,8-trimethyl-D-homo-24-
nor-17-oxochola-20,22-diene-16-one
;
_space_group_IT_number 19
_symmetry_cell_setting orthorhombic
_symmetry_space_group_name_Hall 'P 2ac 2ab'
_symmetry_space_group_name_H-M 'P 21 21 21'
_atom_sites_solution_hydrogens geom
_atom_sites_solution_primary direct
_atom_sites_solution_secondary difmap
_audit_creation_method SHELXL2000
_cell_angle_alpha 90.00
_cell_angle_beta 90.00
_cell_angle_gamma 90.00
_cell_formula_units_Z 4
_cell_length_a 9.856(2)
_cell_length_b 14.492(3)
_cell_length_c 15.714(3)
_cell_measurement_reflns_used 8564
_cell_measurement_temperature 153(2)
_cell_measurement_theta_max 26.40
_cell_measurement_theta_min 4.22
_cell_volume 2244.5(8)
_computing_cell_refinement 'CrystalClear (Rigaku/MSC, 2006)'
_computing_data_collection 'CrystalClear (Rigaku/MSC, 2006)'
_computing_data_reduction 'SHELXTL (Bruker, 2000)'
_computing_molecular_graphics 'SHELXTL (Bruker, 2000)'
_computing_publication_material 'Platon (Spek, 2003)'
_computing_structure_refinement 'SHELXTL (Bruker, 2000)'
_computing_structure_solution 'SHELXTL (Bruker, 2000)'
_diffrn_ambient_temperature 153(2)
_diffrn_measured_fraction_theta_full 0.981
_diffrn_measured_fraction_theta_max 0.981
_diffrn_measurement_device_type 'Riguka Mercury CCD'
_diffrn_measurement_method \w
_diffrn_radiation_monochromator graphite
_diffrn_radiation_source 'sealed tube'
_diffrn_radiation_type 'Mo K\a'
_diffrn_radiation_wavelength 0.71073
_diffrn_reflns_av_R_equivalents 0.0373
_diffrn_reflns_av_sigmaI/netI 0.0205
_diffrn_reflns_limit_h_max 11
_diffrn_reflns_limit_h_min -8
_diffrn_reflns_limit_k_max 17
_diffrn_reflns_limit_k_min -17
_diffrn_reflns_limit_l_max 18
_diffrn_reflns_limit_l_min -18
_diffrn_reflns_number 16840
_diffrn_reflns_theta_full 25.05
_diffrn_reflns_theta_max 25.05
_diffrn_reflns_theta_min 3.32
_diffrn_standards_number 0
_exptl_absorpt_coefficient_mu 0.098
_exptl_absorpt_correction_T_max 0.970
_exptl_absorpt_correction_T_min 0.961
_exptl_absorpt_correction_type multi-scan
_exptl_absorpt_process_details '(Rigaku/MSC, 2006)'
_exptl_crystal_colour colourless
_exptl_crystal_density_diffrn 1.363
_exptl_crystal_density_method 'not measured'
_exptl_crystal_description block
_exptl_crystal_F_000 992
_exptl_crystal_size_max 0.41
_exptl_crystal_size_mid 0.41
_exptl_crystal_size_min 0.31
_refine_diff_density_max 0.186
_refine_diff_density_min -0.164
_refine_ls_extinction_method none
_refine_ls_goodness_of_fit_ref 1.071
_refine_ls_hydrogen_treatment constr
_refine_ls_matrix_type full
_refine_ls_number_parameters 306
_refine_ls_number_reflns 2222
_refine_ls_number_restraints 0
_refine_ls_restrained_S_all 1.071
_refine_ls_R_factor_all 0.0387
_refine_ls_R_factor_gt 0.0366
_refine_ls_shift/su_max 0.000
_refine_ls_shift/su_mean 0.000
_refine_ls_structure_factor_coef Fsqd
_refine_ls_weighting_details 'calc w = 1/[\s^2^(Fo^2^)+(0.063P)^2^+0.9576P] where P=(Fo^2^+2Fc^2^)/3'
_refine_ls_weighting_scheme calc
_refine_ls_wR_factor_gt 0.0912
_refine_ls_wR_factor_ref 0.0944
_reflns_number_gt 2133
_reflns_number_total 2222
_reflns_threshold_expression I>2\s(I)
_cod_data_source_file pk2059.cif
_cod_data_source_block I
_cod_database_code 2216712
_cod_database_fobs_code 2216712

loop_
_symmetry_equiv_pos_as_xyz
'x, y, z'
'-x+1/2, -y, z+1/2'
'-x, y+1/2, -z+1/2'
'x+1/2, -y+1/2, -z'

loop_
_atom_site_type_symbol
_atom_site_label
_atom_site_fract_x
_atom_site_fract_y
_atom_site_fract_z
_atom_site_U_iso_or_equiv
_atom_site_adp_type
_atom_site_calc_flag
_atom_site_refinement_flags
_atom_site_occupancy
O O1 0.54360(19) 0.79446(11) 0.30374(11) 0.0253(4) Uani d . 1
H H1A 0.6098 0.8242 0.2860 0.038 Uiso calc R 1
O O3 0.5683(2) 0.75585(12) 0.47596(10) 0.0283(4) Uani d . 1
H H3A 0.5492 0.7884 0.4342 0.042 Uiso calc R 1
O O4 0.10161(19) 0.74230(12) 0.34713(10) 0.0251(4) Uani d . 1
H H4 0.0843 0.7394 0.3987 0.038 Uiso calc R 1
O O5 -0.01398(18) 0.68425(11) 0.12115(11) 0.0248(4) Uani d . 1
O O6 -0.06666(17) 0.87686(12) 0.09534(11) 0.0262(4) Uani d . 1
O O7 -0.22403(19) 0.85936(13) 0.19420(13) 0.0328(4) Uani d . 1
O O8 0.2139(2) 0.99496(16) -0.10650(13) 0.0320(5) Uani d P 0.50
C C23' 0.2139(2) 0.99496(16) -0.10650(13) 0.0320(5) Uani d P 0.50
H H23' 0.2700 1.0078 -0.1550 0.038 Uiso calc PR 0.50
C C1 0.5671(3) 0.69684(16) 0.29037(15) 0.0222(5) Uani d . 1
H H1 0.6137 0.6891 0.2372 0.027 Uiso calc R 1
C C2 0.6585(3) 0.66042(19) 0.36194(15) 0.0257(5) Uani d . 1
H H2A 0.6850 0.5983 0.3489 0.031 Uiso calc R 1
H H2B 0.7393 0.6973 0.3645 0.031 Uiso calc R 1
C C3 0.5893(3) 0.66186(17) 0.44869(15) 0.0238(5) Uani d . 1
H H3 0.6498 0.6333 0.4887 0.029 Uiso calc R 1
C C4 0.4551(3) 0.60729(16) 0.45018(15) 0.0216(5) Uani d . 1
C C5 0.3648(2) 0.64328(15) 0.37633(14) 0.0184(5) Uani d . 1
H H5 0.3485 0.7070 0.3896 0.022 Uiso calc R 1
C C6 0.2239(3) 0.59939(16) 0.37310(15) 0.0214(5) Uani d . 1
H H6A 0.2321 0.5369 0.3535 0.026 Uiso calc R 1
H H6B 0.1867 0.5978 0.4295 0.026 Uiso calc R 1
C C7 0.1268(2) 0.65128(16) 0.31494(15) 0.0205(5) Uani d . 1
H H7 0.0423 0.6183 0.3130 0.025 Uiso calc R 1
C C8 0.1815(2) 0.66078(15) 0.22338(14) 0.0190(5) Uani d . 1
C C9 0.3285(2) 0.69989(16) 0.22822(14) 0.0192(5) Uani d . 1
H H9 0.3191 0.7586 0.2560 0.023 Uiso calc R 1
C C10 0.4298(2) 0.64452(16) 0.28547(14) 0.0199(5) Uani d . 1
C C11 0.3866(3) 0.72283(18) 0.13991(15) 0.0243(5) Uani d . 1
H H11A 0.4206 0.6670 0.1148 0.029 Uiso calc R 1
H H11B 0.4621 0.7640 0.1470 0.029 Uiso calc R 1
C C12 0.2846(3) 0.76720(17) 0.07785(14) 0.0231(5) Uani d . 1
H H12A 0.3297 0.8149 0.0462 0.028 Uiso calc R 1
H H12B 0.2543 0.7213 0.0381 0.028 Uiso calc R 1
C C13 0.1609(2) 0.80870(15) 0.12310(14) 0.0201(5) Uani d . 1
C C14 0.0922(2) 0.72936(16) 0.17152(14) 0.0196(5) Uani d . 1
C C15 -0.0535(2) 0.74388(17) 0.19000(15) 0.0228(5) Uani d . 1
H H15 -0.0891 0.7148 0.2402 0.027 Uiso calc R 1
C C16 -0.1213(3) 0.83018(17) 0.16126(16) 0.0232(5) Uani d . 1
C C17 0.0590(2) 0.84230(16) 0.05511(15) 0.0224(5) Uani d . 1
H H17 0.0360 0.7910 0.0193 0.027 Uiso calc R 1
C C18 0.1966(3) 0.88937(16) 0.18393(15) 0.0233(5) Uani d . 1
H H18A 0.1428 0.8847 0.2347 0.035 Uiso calc R 1
H H18B 0.1782 0.9470 0.1562 0.035 Uiso calc R 1
H H18C 0.2911 0.8863 0.1986 0.035 Uiso calc R 1
C C19 0.4635(3) 0.54764(16) 0.24976(15) 0.0246(5) Uani d . 1
H H19A 0.5558 0.5324 0.2631 0.037 Uiso calc R 1
H H19B 0.4515 0.5476 0.1891 0.037 Uiso calc R 1
H H19C 0.4040 0.5028 0.2749 0.037 Uiso calc R 1
C C20 0.1080(3) 0.92041(16) -0.00073(15) 0.0244(5) Uani d . 1
C C21 0.1952(3) 0.91246(18) -0.06903(16) 0.0278(6) Uani d . 1
H H21 0.2367 0.8559 -0.0873 0.033 Uiso calc R 1
C C22 0.0718(3) 1.01360(18) 0.00268(17) 0.0308(6) Uani d . 1
H H22 0.0115 1.0408 0.0436 0.037 Uiso calc R 1
C C23 0.1346(3) 1.05895(17) -0.06020(17) 0.0430(6) Uani d P 0.50
H H23 0.1271 1.1238 -0.0719 0.052 Uiso calc PR 0.50
O O8' 0.1346(3) 1.05895(17) -0.06020(17) 0.0430(6) Uani d P 0.50
C C28 0.4863(3) 0.50310(17) 0.44778(17) 0.0293(6) Uani d . 1
H H28A 0.5465 0.4902 0.4013 0.044 Uiso calc R 1
H H28B 0.4034 0.4693 0.4403 0.044 Uiso calc R 1
H H28C 0.5283 0.4850 0.5003 0.044 Uiso calc R 1
C C29 0.3843(3) 0.62676(18) 0.53597(14) 0.0259(5) Uani d . 1
H H29A 0.3106 0.5843 0.5436 0.039 Uiso calc R 1
H H29B 0.3501 0.6888 0.5362 0.039 Uiso calc R 1
H H29C 0.4484 0.6193 0.5815 0.039 Uiso calc R 1
C C30 0.1717(3) 0.56622(16) 0.17897(16) 0.0261(5) Uani d . 1
H H30A 0.2167 0.5205 0.2129 0.039 Uiso calc R 1
H H30B 0.2143 0.5696 0.1241 0.039 Uiso calc R 1
H H30C 0.0780 0.5496 0.1722 0.039 Uiso calc R 1

loop_
_atom_site_aniso_label
_atom_site_aniso_U_11
_atom_site_aniso_U_22
_atom_site_aniso_U_33
_atom_site_aniso_U_12
_atom_site_aniso_U_13
_atom_site_aniso_U_23
O1 0.0253(9) 0.0231(8) 0.0276(9) -0.0041(7) 0.0017(8) 0.0018(7)
O3 0.0336(11) 0.0306(9) 0.0208(8) -0.0050(9) -0.0035(8) -0.0011(8)
O4 0.0292(9) 0.0268(8) 0.0193(8) 0.0045(8) 0.0042(8) -0.0030(7)
O5 0.0210(9) 0.0256(8) 0.0277(9) -0.0034(7) -0.0056(8) -0.0029(7)
O6 0.0188(9) 0.0282(9) 0.0316(9) 0.0038(7) 0.0029(8) 0.0060(7)
O7 0.0224(9) 0.0320(10) 0.0440(11) 0.0034(8) 0.0093(9) 0.0058(9)
O8 0.0243(11) 0.0430(12) 0.0288(11) -0.0048(10) -0.0028(9) 0.0132(10)
C23' 0.0243(11) 0.0430(12) 0.0288(11) -0.0048(10) -0.0028(9) 0.0132(10)
C1 0.0195(12) 0.0271(12) 0.0202(11) 0.0031(10) 0.0009(10) -0.0004(10)
C2 0.0177(12) 0.0334(13) 0.0262(13) 0.0005(11) -0.0015(10) 0.0029(10)
C3 0.0200(12) 0.0303(12) 0.0211(11) 0.0023(11) -0.0024(10) 0.0019(10)
C4 0.0205(12) 0.0237(11) 0.0207(11) 0.0004(10) -0.0011(10) 0.0045(9)
C5 0.0189(11) 0.0179(10) 0.0184(10) 0.0001(9) -0.0010(9) 0.0009(9)
C6 0.0218(12) 0.0231(11) 0.0192(11) -0.0017(10) 0.0000(10) 0.0022(10)
C7 0.0180(11) 0.0206(11) 0.0228(11) -0.0019(10) 0.0008(10) 0.0004(9)
C8 0.0204(11) 0.0183(10) 0.0182(11) 0.0003(10) -0.0006(9) -0.0006(9)
C9 0.0208(12) 0.0200(10) 0.0169(11) 0.0021(10) 0.0011(9) -0.0006(9)
C10 0.0186(12) 0.0224(11) 0.0187(11) 0.0019(10) 0.0001(9) 0.0002(9)
C11 0.0213(12) 0.0311(12) 0.0204(12) 0.0033(11) 0.0019(10) 0.0038(10)
C12 0.0227(12) 0.0291(12) 0.0177(11) 0.0035(10) 0.0007(10) 0.0009(9)
C13 0.0193(12) 0.0219(11) 0.0190(11) -0.0001(9) -0.0001(10) 0.0006(9)
C14 0.0189(11) 0.0215(11) 0.0183(11) -0.0023(10) -0.0014(9) -0.0022(9)
C15 0.0205(12) 0.0244(12) 0.0236(11) -0.0014(10) 0.0017(10) 0.0011(10)
C16 0.0172(12) 0.0237(12) 0.0286(12) -0.0008(10) -0.0003(11) 0.0003(10)
C17 0.0187(12) 0.0250(11) 0.0235(11) 0.0008(10) 0.0017(10) 0.0004(10)
C18 0.0253(13) 0.0213(11) 0.0233(11) -0.0028(10) -0.0029(10) 0.0004(9)
C19 0.0260(13) 0.0242(12) 0.0236(11) 0.0040(11) 0.0003(11) -0.0004(10)
C20 0.0194(12) 0.0294(12) 0.0245(12) 0.0003(10) -0.0039(10) 0.0037(10)
C21 0.0267(14) 0.0343(13) 0.0223(12) 0.0030(11) 0.0003(11) 0.0047(10)
C22 0.0270(14) 0.0297(12) 0.0357(13) 0.0032(11) 0.0007(11) 0.0038(11)
C23 0.0393(14) 0.0399(13) 0.0497(14) -0.0050(11) -0.0100(13) 0.0178(12)
O8' 0.0393(14) 0.0399(13) 0.0497(14) -0.0050(11) -0.0100(13) 0.0178(12)
C28 0.0302(13) 0.0280(13) 0.0295(13) 0.0052(11) -0.0020(11) 0.0046(11)
C29 0.0269(13) 0.0315(12) 0.0193(11) -0.0024(11) -0.0009(10) 0.0035(10)
C30 0.0305(14) 0.0212(11) 0.0266(12) 0.0002(11) -0.0052(11) -0.0045(10)

loop_
_atom_type_symbol
_atom_type_description
_atom_type_scat_dispersion_real
_atom_type_scat_dispersion_imag
_atom_type_scat_source
C C 0.0033 0.0016 'International Tables Vol C Tables 4.2.6.8 and 6.1.1.4'
H H 0.0000 0.0000 'International Tables Vol C Tables 4.2.6.8 and 6.1.1.4'
O O 0.0106 0.0060 'International Tables Vol C Tables 4.2.6.8 and 6.1.1.4'

loop_
_geom_angle_atom_site_label_1
_geom_angle_atom_site_label_2
_geom_angle_atom_site_label_3
_geom_angle
C1 O1 H1A 109.5
C3 O3 H3A 109.5
C7 O4 H4 109.5
C15 O5 C14 61.25(15)
C16 O6 C17 119.54(19)
O1 C1 C2 108.9(2)
O1 C1 C10 110.14(19)
C2 C1 C10 112.32(19)
O1 C1 H1 108.5
C2 C1 H1 108.5
C10 C1 H1 108.5
C3 C2 C1 112.9(2)
C3 C2 H2A 109.0
C1 C2 H2A 109.0
C3 C2 H2B 109.0
C1 C2 H2B 109.0
H2A C2 H2B 107.8
O3 C3 C2 110.0(2)
O3 C3 C4 110.86(19)
C2 C3 C4 113.0(2)
O3 C3 H3 107.6
C2 C3 H3 107.6
C4 C3 H3 107.6
C28 C4 C3 109.3(2)
C28 C4 C29 106.9(2)
C3 C4 C29 107.9(2)
C28 C4 C5 115.2(2)
C3 C4 C5 107.97(18)
C29 C4 C5 109.42(19)
C6 C5 C4 113.95(19)
C6 C5 C10 110.27(19)
C4 C5 C10 116.80(19)
C6 C5 H5 104.8
C4 C5 H5 104.8
C10 C5 H5 104.8
C7 C6 C5 112.69(19)
C7 C6 H6A 109.1
C5 C6 H6A 109.1
C7 C6 H6B 109.1
C5 C6 H6B 109.1
H6A C6 H6B 107.8
O4 C7 C6 110.56(19)
O4 C7 C8 107.90(18)
C6 C7 C8 112.57(19)
O4 C7 H7 108.6
C6 C7 H7 108.6
C8 C7 H7 108.6
C30 C8 C7 108.73(19)
C30 C8 C9 113.84(19)
C7 C8 C9 108.21(18)
C30 C8 C14 107.14(19)
C7 C8 C14 110.29(19)
C9 C8 C14 108.62(18)
C11 C9 C8 112.40(19)
C11 C9 C10 113.09(19)
C8 C9 C10 115.76(18)
C11 C9 H9 104.7
C8 C9 H9 104.7
C10 C9 H9 104.7
C19 C10 C1 105.88(18)
C19 C10 C9 113.17(18)
C1 C10 C9 109.50(18)
C19 C10 C5 114.09(18)
C1 C10 C5 108.49(18)
C9 C10 C5 105.62(18)
C9 C11 C12 114.7(2)
C9 C11 H11A 108.6
C12 C11 H11A 108.6
C9 C11 H11B 108.6
C12 C11 H11B 108.6
H11A C11 H11B 107.6
C13 C12 C11 112.88(19)
C13 C12 H12A 109.0
C11 C12 H12A 109.0
C13 C12 H12B 109.0
C11 C12 H12B 109.0
H12A C12 H12B 107.8
C12 C13 C14 106.65(19)
C12 C13 C17 108.64(19)
C14 C13 C17 106.97(19)
C12 C13 C18 113.6(2)
C14 C13 C18 111.05(19)
C17 C13 C18 109.66(19)
O5 C14 C15 58.47(15)
O5 C14 C13 112.40(18)
C15 C14 C13 114.7(2)
O5 C14 C8 113.67(18)
C15 C14 C8 122.4(2)
C13 C14 C8 119.2(2)
O5 C15 C14 60.28(15)
O5 C15 C16 113.5(2)
C14 C15 C16 119.7(2)
O5 C15 H15 117.0
C14 C15 H15 117.0
C16 C15 H15 117.0
O7 C16 O6 119.1(2)
O7 C16 C15 122.6(2)
O6 C16 C15 118.3(2)
O6 C17 C20 105.21(19)
O6 C17 C13 110.83(18)
C20 C17 C13 115.5(2)
O6 C17 H17 108.4
C20 C17 H17 108.4
C13 C17 H17 108.4
C13 C18 H18A 109.5
C13 C18 H18B 109.5
H18A C18 H18B 109.5
C13 C18 H18C 109.5
H18A C18 H18C 109.5
H18B C18 H18C 109.5
C10 C19 H19A 109.5
C10 C19 H19B 109.5
H19A C19 H19B 109.5
C10 C19 H19C 109.5
H19A C19 H19C 109.5
H19B C19 H19C 109.5
C21 C20 C22 105.6(2)
C21 C20 C17 126.0(2)
C22 C20 C17 128.3(2)
C20 C21 H21 124.7
C23 C22 C20 109.2(3)
C23 C22 H22 125.4
C20 C22 H22 125.4
C22 C23 O8 108.3(2)
C22 C23 H23 125.9
O8 C23 H23 125.9
C4 C28 H28A 109.5
C4 C28 H28B 109.5
H28A C28 H28B 109.5
C4 C28 H28C 109.5
H28A C28 H28C 109.5
H28B C28 H28C 109.5
C4 C29 H29A 109.5
C4 C29 H29B 109.5
H29A C29 H29B 109.5
C4 C29 H29C 109.5
H29A C29 H29C 109.5
H29B C29 H29C 109.5
C8 C30 H30A 109.5
C8 C30 H30B 109.5
H30A C30 H30B 109.5
C8 C30 H30C 109.5
H30A C30 H30C 109.5
H30B C30 H30C 109.5

loop_
_geom_bond_atom_site_label_1
_geom_bond_atom_site_label_2
_geom_bond_distance
O1 C1 1.449(3)
O1 H1A 0.8299
O3 C3 1.443(3)
O3 H3A 0.8299
O4 C7 1.434(3)
O4 H4 0.8299
O5 C15 1.438(3)
O5 C14 1.466(3)
O6 C16 1.349(3)
O6 C17 1.478(3)
O7 C16 1.213(3)
O8 C23 1.414(4)
C1 C2 1.534(3)
C1 C10 1.554(3)
C1 H1 0.9600
C2 C3 1.524(3)
C2 H2A 0.9600
C2 H2B 0.9600
C3 C4 1.542(3)
C3 H3 0.9600
C4 C28 1.541(3)
C4 C29 1.544(3)
C4 C5 1.553(3)
C5 C6 1.528(3)
C5 C10 1.565(3)
C5 H5 0.9600
C6 C7 1.522(3)
C6 H6A 0.9600
C6 H6B 0.9600
C7 C8 1.543(3)
C7 H7 0.9600
C8 C30 1.541(3)
C8 C9 1.558(3)
C8 C14 1.558(3)
C9 C11 1.538(3)
C9 C10 1.565(3)
C9 H9 0.9600
C10 C19 1.548(3)
C11 C12 1.541(3)
C11 H11A 0.9600
C11 H11B 0.9600
C12 C13 1.534(3)
C12 H12A 0.9600
C12 H12B 0.9600
C13 C14 1.536(3)
C13 C17 1.545(3)
C13 C18 1.551(3)
C14 C15 1.480(3)
C15 C16 1.488(3)
C15 H15 0.9600
C17 C20 1.511(3)
C17 H17 0.9600
C18 H18A 0.9599
C18 H18B 0.9599
C18 H18C 0.9599
C19 H19A 0.9599
C19 H19B 0.9599
C19 H19C 0.9599
C20 C21 1.380(4)
C20 C22 1.398(4)
C21 H21 0.9600
C22 C23 1.338(4)
C22 H22 0.9600
C23 H23 0.9600
C28 H28A 0.9599
C28 H28B 0.9599
C28 H28C 0.9599
C29 H29A 0.9599
C29 H29B 0.9599
C29 H29C 0.9599
C30 H30A 0.9599
C30 H30B 0.9599
C30 H30C 0.9599

loop_
_geom_hbond_atom_site_label_D
_geom_hbond_atom_site_label_H
_geom_hbond_atom_site_label_A
_geom_hbond_site_symmetry_A
_geom_hbond_distance_DH
_geom_hbond_distance_HA
_geom_hbond_distance_DA
_geom_hbond_angle_DHA
O1 H1A O7 1_655 0.83 2.24 3.015(3) 155.2
O4 H4 O3 4_466 0.83 1.98 2.800(2) 171.2
